data_4078738
loop_
_publ_author_name
'Oberhauser, Werner'
'Ienco, Andrea'
'Vizza, Francesco'
'Trettenbrein, Barbara'
'Oberhuber, Dennis'
'Strabler, Christof'
'Ortner, Teresa'
'Br\"uggeller, Peter'

_publ_section_title
;
 Regioselective Hydromethoxycarbonylation of Terminal Alkynes Catalyzed by
 Palladium(II)--Tetraphos Complexes
;
_journal_issue 13
_journal_name_full Organometallics
_journal_page_first 4832
_journal_paper_doi 10.1021/om3003812
_journal_volume 31
_journal_year 2012
_chemical_formula_moiety 'C58 H54 P4 Pd2, 2(F6 P), C Cl2'
_chemical_formula_sum 'C59 H54 Cl2 F12 P6 Pd2'
_chemical_formula_weight 1460.54
_chemical_name_systematic '[Pd2(allyl)2(dppcb)](PF6)2'
_space_group_IT_number 15
_symmetry_cell_setting monoclinic
_symmetry_space_group_name_Hall '-C 2yc'
_symmetry_space_group_name_H-M 'C 1 2/c 1'
_atom_sites_solution_hydrogens geom
_atom_sites_solution_primary direct
_atom_sites_solution_secondary difmap
_audit_creation_method SHELXL-97
_cell_angle_alpha 90.00
_cell_angle_beta 131.8226(9)
_cell_angle_gamma 90.00
_cell_formula_units_Z 4
_cell_length_a 34.4649(2)
_cell_length_b 10.3378(3)
_cell_length_c 24.0599(3)
_cell_measurement_reflns_used 82160
_cell_measurement_temperature 243(2)
_cell_measurement_theta_max 27.485
_cell_measurement_theta_min 0.998
_cell_volume 6388.2(2)
_computing_cell_refinement 'Denzo and Scalepack'
_computing_data_collection 'Kappa CCD'
_computing_data_reduction 'Denzo and Scalepack'
_computing_molecular_graphics 'SHELXTL-NT V6.1'
_computing_publication_material 'SHELXTL-NT V6.1'
_computing_structure_refinement 'SHELXL-97 (Sheldrick, 1997)'
_computing_structure_solution 'SHELXS-97 (Sheldrick, 1990)'
_diffrn_ambient_temperature 243(2)
_diffrn_measured_fraction_theta_full 1.00
_diffrn_measurement_device_type 'Kappa CCD'
_diffrn_measurement_method 'phi- and omega-scans'
_diffrn_radiation_monochromator graphite
_diffrn_radiation_source 'fine-focus sealed tube'
_diffrn_radiation_type MoK\a
_diffrn_radiation_wavelength 0.71073
_diffrn_reflns_av_R_equivalents 0.0381
_diffrn_reflns_av_sigmaI/netI 0.0391
_diffrn_reflns_limit_h_max 44
_diffrn_reflns_limit_h_min 0
_diffrn_reflns_limit_k_max 13
_diffrn_reflns_limit_k_min -13
_diffrn_reflns_limit_l_max 31
_diffrn_reflns_limit_l_min -31
_diffrn_reflns_number 26197
_diffrn_reflns_theta_full 27.53
_diffrn_reflns_theta_max 27.53
_diffrn_reflns_theta_min 3.53
_diffrn_standards_decay_% 0
_diffrn_standards_interval_time 120
_diffrn_standards_number 3
_exptl_absorpt_coefficient_mu 0.868
_exptl_absorpt_correction_T_max 0.909
_exptl_absorpt_correction_T_min 0.799
_exptl_absorpt_correction_type multi-scan
_exptl_absorpt_process_details 'Otwinowski et al, 1997'
_exptl_crystal_colour colourless
_exptl_crystal_density_diffrn 1.519
_exptl_crystal_density_method 'not measured'
_exptl_crystal_description prism
_exptl_crystal_F_000 2928
_exptl_crystal_size_max 0.55
_exptl_crystal_size_mid 0.20
_exptl_crystal_size_min 0.10
_refine_diff_density_max 0.490
_refine_diff_density_min -0.460
_refine_diff_density_rms 0.060
_refine_ls_extinction_method none
_refine_ls_goodness_of_fit_ref 1.014
_refine_ls_hydrogen_treatment constr
_refine_ls_matrix_type full
_refine_ls_number_parameters 466
_refine_ls_number_reflns 7154
_refine_ls_number_restraints 0
_refine_ls_restrained_S_all 1.014
_refine_ls_R_factor_all 0.0448
_refine_ls_R_factor_gt 0.0367
_refine_ls_shift/su_max 0.002
_refine_ls_shift/su_mean 0.000
_refine_ls_structure_factor_coef Fsqd
_refine_ls_weighting_details 'calc w=1/[\s^2^(Fo^2^)+(0.0493P)^2^+2.0365P] where P=(Fo^2^+2Fc^2^)/3'
_refine_ls_weighting_scheme calc
_refine_ls_wR_factor_gt 0.0903
_refine_ls_wR_factor_ref 0.0995
_reflns_number_gt 5420
_reflns_number_total 7362
_reflns_threshold_expression >2sigma(I)
_cod_data_source_file om3003812_si_008.cif
_cod_data_source_block 3
_cod_original_sg_symbol_H-M 'C 2/c'
_cod_database_code 4078738

loop_
_symmetry_equiv_pos_as_xyz
'x, y, z'
'-x, y, -z+1/2'
'x+1/2, y+1/2, z'
'-x+1/2, y+1/2, -z+1/2'
'-x, -y, -z'
'x, -y, z-1/2'
'-x+1/2, -y+1/2, -z'
'x+1/2, -y+1/2, z-1/2'

loop_
_atom_site_label
_atom_site_type_symbol
_atom_site_fract_x
_atom_site_fract_y
_atom_site_fract_z
_atom_site_U_iso_or_equiv
_atom_site_adp_type
_atom_site_occupancy
_atom_site_symmetry_multiplicity
_atom_site_calc_flag
_atom_site_refinement_flags
Pd1 Pd 0.185904(9) 0.41015(2) 0.545815(14) 0.04092(10) Uani 1 1 d .
P1 P 0.15560(3) 0.26778(8) 0.45246(4) 0.03871(18) Uani 1 1 d .
P2 P 0.25733(3) 0.27680(8) 0.61689(4) 0.03656(18) Uani 1 1 d .
C1 C 0.21247(11) 0.1997(3) 0.46998(16) 0.0348(6) Uani 1 1 d .
H1 H 0.2056 0.1121 0.4485 0.042 Uiso 1 1 calc R
C2 C 0.26464(11) 0.2069(3) 0.55290(16) 0.0343(6) Uani 1 1 d .
H2 H 0.2830 0.1227 0.5711 0.041 Uiso 1 1 calc R
C3 C 0.12264(18) 0.5491(5) 0.4909(3) 0.0763(13) Uani 1 1 d .
H3A H 0.1236 0.6212 0.4653 0.092 Uiso 1 1 calc R
H3B H 0.0877 0.5135 0.4631 0.092 Uiso 1 1 calc R
C4 C 0.1511(3) 0.5605(7) 0.5614(4) 0.103(3) Uani 1 1 d .
H4A H 0.1327 0.5202 0.5755 0.153 Uiso 1 1 calc R
C5 C 0.2020(2) 0.5627(4) 0.6214(3) 0.0756(13) Uani 1 1 d .
H5A H 0.2123 0.5348 0.6686 0.091 Uiso 1 1 calc R
H5B H 0.2216 0.6376 0.6266 0.091 Uiso 1 1 calc R
C11 C 0.12461(13) 0.1356(4) 0.4595(2) 0.0502(8) Uani 1 1 d .
C12 C 0.1400(2) 0.0103(5) 0.4701(4) 0.1029(19) Uani 1 1 d .
H12 H 0.1657 -0.0142 0.4690 0.124 Uiso 1 1 calc R
C13 C 0.1167(3) -0.0825(6) 0.4829(5) 0.128(3) Uani 1 1 d .
H13 H 0.1278 -0.1691 0.4918 0.153 Uiso 1 1 calc R
C14 C 0.0792(3) -0.0492(9) 0.4825(4) 0.123(2) Uani 1 1 d .
H14 H 0.0633 -0.1130 0.4895 0.148 Uiso 1 1 calc R
C15 C 0.06405(19) 0.0725(8) 0.4725(3) 0.0927(18) Uani 1 1 d .
H15 H 0.0374 0.0954 0.4719 0.111 Uiso 1 1 calc R
C16 C 0.08729(15) 0.1640(5) 0.4630(2) 0.0659(11) Uani 1 1 d .
H16 H 0.0775 0.2508 0.4586 0.079 Uiso 1 1 calc R
C21 C 0.11002(12) 0.3174(4) 0.35524(19) 0.0506(8) Uani 1 1 d .
C22 C 0.07382(14) 0.2324(5) 0.2993(2) 0.0673(11) Uani 1 1 d .
H22 H 0.0729 0.1461 0.3107 0.081 Uiso 1 1 calc R
C23 C 0.03895(17) 0.2753(8) 0.2264(3) 0.0916(18) Uani 1 1 d .
H23 H 0.0137 0.2180 0.1883 0.110 Uiso 1 1 calc R
C24 C 0.0405(2) 0.3981(9) 0.2088(3) 0.110(2) Uani 1 1 d .
H24 H 0.0167 0.4251 0.1587 0.132 Uiso 1 1 calc R
C25 C 0.0765(3) 0.4831(7) 0.2634(3) 0.102(2) Uani 1 1 d .
H25 H 0.0775 0.5680 0.2505 0.122 Uiso 1 1 calc R
C26 C 0.11180(18) 0.4453(5) 0.3384(3) 0.0722(12) Uani 1 1 d .
H26 H 0.1360 0.5043 0.3763 0.087 Uiso 1 1 calc R
C31 C 0.24557(13) 0.1354(3) 0.64901(17) 0.0441(7) Uani 1 1 d .
C32 C 0.20745(14) 0.1422(4) 0.6534(2) 0.0544(9) Uani 1 1 d .
H32 H 0.1894 0.2201 0.6420 0.065 Uiso 1 1 calc R
C33 C 0.19596(18) 0.0358(5) 0.6741(2) 0.0724(12) Uani 1 1 d .
H33 H 0.1704 0.0415 0.6775 0.087 Uiso 1 1 calc R
C34 C 0.2217(2) -0.0795(5) 0.6901(3) 0.0810(15) Uani 1 1 d .
H34 H 0.2131 -0.1523 0.7035 0.097 Uiso 1 1 calc R
C35 C 0.2594(2) -0.0888(4) 0.6866(3) 0.0807(14) Uani 1 1 d .
H35 H 0.2770 -0.1675 0.6979 0.097 Uiso 1 1 calc R
C36 C 0.27188(17) 0.0191(4) 0.6660(2) 0.0606(10) Uani 1 1 d .
H36 H 0.2980 0.0131 0.6637 0.073 Uiso 1 1 calc R
C41 C 0.31999(12) 0.3439(3) 0.69743(18) 0.0455(8) Uani 1 1 d .
C42 C 0.35429(14) 0.2774(4) 0.7643(2) 0.0590(9) Uani 1 1 d .
H42 H 0.3471 0.1916 0.7678 0.071 Uiso 1 1 calc R
C43 C 0.39931(17) 0.3379(6) 0.8260(3) 0.0827(15) Uani 1 1 d .
H43 H 0.4225 0.2932 0.8716 0.099 Uiso 1 1 calc R
C44 C 0.4100(2) 0.4633(7) 0.8206(3) 0.0926(17) Uani 1 1 d .
H44 H 0.4405 0.5041 0.8624 0.111 Uiso 1 1 calc R
C45 C 0.37582(18) 0.5294(5) 0.7535(3) 0.0769(13) Uani 1 1 d .
H45 H 0.3834 0.6143 0.7494 0.092 Uiso 1 1 calc R
C46 C 0.33102(15) 0.4705(4) 0.6932(2) 0.0575(9) Uani 1 1 d .
H46 H 0.3074 0.5166 0.6483 0.069 Uiso 1 1 calc R
P3 P 0.2500 0.7500 0.5000 0.0581(4) Uani 1 2 d S
F1 F 0.1982(8) 0.7588(12) 0.483(2) 0.154(8) Uani 0.55 1 d P
F1A F 0.2440(14) 0.7644(15) 0.5567(15) 0.125(5) Uani 0.45 1 d P
F2 F 0.2816(12) 0.7490(12) 0.5858(6) 0.164(8) Uani 0.55 1 d P
F2A F 0.3091(4) 0.7360(14) 0.5629(14) 0.122(5) Uani 0.45 1 d P
F3 F 0.25432(14) 0.9031(2) 0.5001(2) 0.0997(9) Uani 1 1 d .
P4 P 0.03770(11) 0.3483(3) 0.56599(15) 0.0750(7) Uani 0.50 1 d P
F4 F 0.0378(6) 0.3002(10) 0.6292(6) 0.106(5) Uani 0.40 1 d P
F4A F 0.0155(3) 0.2890(9) 0.5927(5) 0.085(3) Uani 0.40 1 d P
F5 F 0.0154(3) 0.2057(7) 0.5350(4) 0.0738(19) Uani 0.30 1 d P
F6 F 0.0278(3) 0.3777(8) 0.4927(4) 0.080(2) Uani 0.30 1 d P
F7 F 0.1101(5) 0.350(2) 0.6458(10) 0.134(8) Uani 0.40 1 d P
F7A F 0.0586(5) 0.4810(10) 0.5933(7) 0.100(4) Uani 0.30 1 d P
F8 F -0.0217(4) 0.3880(13) 0.5218(8) 0.116(5) Uani 0.30 1 d P
F9 F 0.0904(3) 0.2898(10) 0.5974(5) 0.082(3) Uani 0.30 1 d P
F9A F 0.1245(5) 0.3687(15) 0.6710(8) 0.060(3) Uani 0.30 1 d P
C6 C 0.0397(8) 0.863(2) 0.2865(15) 0.187(13) Uani 0.50 1 d P
Cl1 Cl 0.0104(6) 0.9148(15) 0.2282(8) 0.230(6) Uani 0.40 1 d P
Cl2 Cl 0.0095(12) 0.739(3) 0.2859(13) 0.407(14) Uani 0.30 1 d P
Cl3 Cl 0.0738(4) 0.7947(7) 0.3199(4) 0.144(2) Uani 0.30 1 d P

loop_
_atom_site_aniso_label
_atom_site_aniso_U_11
_atom_site_aniso_U_22
_atom_site_aniso_U_33
_atom_site_aniso_U_23
_atom_site_aniso_U_13
_atom_site_aniso_U_12
Pd1 0.04205(15) 0.04214(16) 0.04660(15) 0.00290(11) 0.03290(13) 0.00450(10)
P1 0.0312(4) 0.0474(5) 0.0400(4) 0.0033(3) 0.0248(4) 0.0006(3)
P2 0.0376(4) 0.0416(4) 0.0362(4) 0.0013(3) 0.0270(4) 0.0005(3)
C1 0.0322(14) 0.0395(16) 0.0360(15) -0.0009(12) 0.0241(13) -0.0027(12)
C2 0.0344(14) 0.0373(16) 0.0364(15) 0.0049(12) 0.0257(13) 0.0020(12)
C3 0.060(3) 0.065(3) 0.092(4) 0.004(2) 0.045(3) 0.024(2)
C4 0.118(7) 0.107(5) 0.105(5) 0.026(4) 0.083(5) 0.078(5)
C5 0.082(3) 0.062(3) 0.087(3) -0.026(2) 0.058(3) -0.002(2)
C11 0.0353(16) 0.062(2) 0.0487(19) 0.0012(16) 0.0261(16) -0.0084(15)
C12 0.105(4) 0.056(3) 0.186(6) 0.005(3) 0.113(5) -0.012(3)
C13 0.135(6) 0.073(4) 0.203(8) 0.009(4) 0.124(6) -0.023(3)
C14 0.096(4) 0.145(6) 0.138(6) 0.008(5) 0.082(4) -0.051(4)
C15 0.055(3) 0.149(6) 0.076(3) 0.000(3) 0.045(3) -0.030(3)
C16 0.046(2) 0.100(3) 0.056(2) -0.006(2) 0.0355(19) -0.019(2)
C21 0.0355(17) 0.074(2) 0.0437(18) 0.0109(17) 0.0267(16) 0.0114(16)
C22 0.0387(19) 0.119(4) 0.045(2) -0.008(2) 0.0279(18) -0.006(2)
C23 0.045(2) 0.173(6) 0.050(3) -0.003(3) 0.029(2) 0.001(3)
C24 0.070(3) 0.199(8) 0.049(3) 0.031(4) 0.034(3) 0.040(4)
C25 0.114(5) 0.126(5) 0.083(4) 0.056(4) 0.073(4) 0.055(4)
C26 0.071(3) 0.080(3) 0.067(3) 0.030(2) 0.046(2) 0.027(2)
C31 0.0462(18) 0.055(2) 0.0369(16) 0.0023(14) 0.0299(15) -0.0049(15)
C32 0.054(2) 0.074(2) 0.049(2) 0.0033(18) 0.0405(18) -0.0023(18)
C33 0.076(3) 0.094(3) 0.065(3) 0.002(2) 0.054(2) -0.020(3)
C34 0.120(4) 0.073(3) 0.081(3) -0.003(2) 0.080(3) -0.031(3)
C35 0.135(4) 0.052(2) 0.090(3) 0.014(2) 0.090(4) 0.004(2)
C36 0.082(3) 0.051(2) 0.072(2) 0.0112(19) 0.061(2) 0.0072(19)
C41 0.0388(17) 0.060(2) 0.0425(18) -0.0071(15) 0.0294(16) -0.0032(15)
C42 0.047(2) 0.081(3) 0.046(2) -0.0046(19) 0.0297(18) 0.0034(19)
C43 0.050(2) 0.123(5) 0.054(3) -0.015(3) 0.026(2) 0.004(3)
C44 0.056(3) 0.117(5) 0.090(4) -0.049(4) 0.043(3) -0.023(3)
C45 0.065(3) 0.078(3) 0.093(4) -0.026(3) 0.055(3) -0.019(2)
C46 0.055(2) 0.065(2) 0.062(2) -0.0128(19) 0.043(2) -0.0108(18)
P3 0.0765(10) 0.0394(7) 0.0797(10) 0.0046(6) 0.0610(9) 0.0019(6)
F1 0.149(14) 0.090(5) 0.32(2) 0.040(12) 0.194(18) 0.025(7)
F1A 0.224(16) 0.111(8) 0.134(12) -0.025(9) 0.159(13) -0.033(12)
F2 0.238(15) 0.095(6) 0.074(5) 0.007(4) 0.069(10) 0.008(10)
F2A 0.074(6) 0.102(7) 0.128(10) -0.011(8) 0.041(6) -0.001(5)
F3 0.131(3) 0.0436(14) 0.140(3) 0.0043(14) 0.097(2) -0.0015(14)
P4 0.0888(17) 0.0838(17) 0.0769(15) 0.0175(13) 0.0654(15) 0.0148(13)
F4 0.223(15) 0.064(6) 0.077(7) 0.026(5) 0.119(9) 0.045(8)
F4A 0.040(3) 0.072(5) 0.097(6) 0.014(5) 0.027(4) -0.034(3)
F5 0.078(5) 0.069(5) 0.085(5) -0.014(4) 0.058(4) -0.023(4)
F6 0.102(6) 0.098(5) 0.088(5) 0.047(4) 0.084(5) 0.038(4)
F7 0.027(7) 0.221(19) 0.102(14) 0.081(12) 0.021(8) 0.009(8)
F7A 0.165(11) 0.068(6) 0.147(10) -0.033(6) 0.137(10) -0.030(7)
F8 0.096(7) 0.139(9) 0.185(12) 0.091(9) 0.123(9) 0.074(7)
F9 0.032(4) 0.116(7) 0.067(6) -0.010(5) 0.020(4) 0.008(4)
F9A 0.028(7) 0.085(6) 0.051(7) 0.005(5) 0.020(6) 0.001(5)
C6 0.109(16) 0.135(16) 0.142(19) 0.015(14) 0.011(14) -0.053(13)
Cl1 0.196(10) 0.288(15) 0.184(10) -0.028(10) 0.117(8) -0.106(11)
Cl2 0.47(3) 0.48(3) 0.37(3) -0.02(2) 0.32(3) -0.19(3)
Cl3 0.168(6) 0.125(5) 0.118(5) -0.013(4) 0.087(5) -0.010(5)

loop_
_atom_type_symbol
_atom_type_description
_atom_type_scat_dispersion_real
_atom_type_scat_dispersion_imag
_atom_type_scat_source
C C 0.0033 0.0016 'International Tables Vol C Tables 4.2.6.8 and 6.1.1.4'
H H 0.0000 0.0000 'International Tables Vol C Tables 4.2.6.8 and 6.1.1.4'
F F 0.0171 0.0103 'International Tables Vol C Tables 4.2.6.8 and 6.1.1.4'
P P 0.1023 0.0942 'International Tables Vol C Tables 4.2.6.8 and 6.1.1.4'
Pd Pd -0.9988 1.0072 'International Tables Vol C Tables 4.2.6.8 and 6.1.1.4'
Cl Cl 0.1484 0.1585 'International Tables Vol C Tables 4.2.6.8 and 6.1.1.4'

loop_
_geom_angle_atom_site_label_1
_geom_angle_atom_site_label_2
_geom_angle_atom_site_label_3
_geom_angle
_geom_angle_site_symmetry_1
_geom_angle_site_symmetry_3
C4 Pd1 C3 34.5(2) . .
C4 Pd1 C5 36.0(2) . .
C3 Pd1 C5 67.9(2) . .
C4 Pd1 P1 134.4(2) . .
C3 Pd1 P1 102.31(14) . .
C5 Pd1 P1 170.19(14) . .
C4 Pd1 P2 138.8(2) . .
C3 Pd1 P2 173.10(14) . .
C5 Pd1 P2 105.22(15) . .
P1 Pd1 P2 84.56(5) . .
C11 P1 C21 106.01(17) . .
C11 P1 C1 107.04(16) . .
C21 P1 C1 106.04(14) . .
C11 P1 Pd1 107.90(13) . .
C21 P1 Pd1 121.47(13) . .
C1 P1 Pd1 107.62(10) . .
C31 P2 C41 107.18(16) . .
C31 P2 C2 103.30(14) . .
C41 P2 C2 108.00(13) . .
C31 P2 Pd1 111.51(11) . .
C41 P2 Pd1 119.05(12) . .
C2 P2 Pd1 106.63(10) . .
C2 C1 C2 89.9(2) . 7_556
C2 C1 P1 114.60(19) . .
C2 C1 P1 113.1(2) 7_556 .
C2 C1 H1 112.5 . .
C2 C1 H1 112.5 7_556 .
P1 C1 H1 112.5 . .
C1 C2 C1 90.1(2) . 7_556
C1 C2 P2 113.54(19) . .
C1 C2 P2 115.4(2) 7_556 .
C1 C2 H2 112.0 . .
C1 C2 H2 112.0 7_556 .
P2 C2 H2 112.0 . .
C4 C3 Pd1 71.5(3) . .
C4 C3 H3A 116.4 . .
Pd1 C3 H3A 116.4 . .
C4 C3 H3B 116.4 . .
Pd1 C3 H3B 116.4 . .
H3A C3 H3B 113.4 . .
C3 C4 C5 136.8(7) . .
C3 C4 Pd1 74.1(3) . .
C5 C4 Pd1 73.6(3) . .
C3 C4 H4A 108.4 . .
C5 C4 H4A 108.4 . .
Pd1 C4 H4A 108.4 . .
C4 C5 Pd1 70.4(3) . .
C4 C5 H5A 116.6 . .
Pd1 C5 H5A 116.6 . .
C4 C5 H5B 116.6 . .
Pd1 C5 H5B 116.6 . .
H5A C5 H5B 113.6 . .
C12 C11 C16 117.1(4) . .
C12 C11 P1 123.8(3) . .
C16 C11 P1 118.6(3) . .
C11 C12 C13 118.8(5) . .
C11 C12 H12 120.6 . .
C13 C12 H12 120.6 . .
C14 C13 C12 120.9(6) . .
C14 C13 H13 119.5 . .
C12 C13 H13 119.5 . .
C15 C14 C13 120.7(5) . .
C15 C14 H14 119.7 . .
C13 C14 H14 119.7 . .
C14 C15 C16 119.4(5) . .
C14 C15 H15 120.3 . .
C16 C15 H15 120.3 . .
C15 C16 C11 123.0(5) . .
C15 C16 H16 118.5 . .
C11 C16 H16 118.5 . .
C22 C21 C26 120.5(4) . .
C22 C21 P1 121.3(3) . .
C26 C21 P1 118.2(3) . .
C21 C22 C23 119.3(5) . .
C21 C22 H22 120.3 . .
C23 C22 H22 120.3 . .
C24 C23 C22 121.2(6) . .
C24 C23 H23 119.4 . .
C22 C23 H23 119.4 . .
C23 C24 C25 120.2(5) . .
C23 C24 H24 119.9 . .
C25 C24 H24 119.9 . .
C24 C25 C26 120.9(6) . .
C24 C25 H25 119.6 . .
C26 C25 H25 119.6 . .
C21 C26 C25 118.0(5) . .
C21 C26 H26 121.0 . .
C25 C26 H26 121.0 . .
C32 C31 C36 119.0(3) . .
C32 C31 P2 118.8(3) . .
C36 C31 P2 122.1(3) . .
C33 C32 C31 120.3(4) . .
C33 C32 H32 119.8 . .
C31 C32 H32 119.8 . .
C32 C33 C34 120.5(4) . .
C32 C33 H33 119.8 . .
C34 C33 H33 119.8 . .
C35 C34 C33 120.4(4) . .
C35 C34 H34 119.8 . .
C33 C34 H34 119.8 . .
C34 C35 C36 119.8(4) . .
C34 C35 H35 120.1 . .
C36 C35 H35 120.1 . .
C31 C36 C35 119.9(4) . .
C31 C36 H36 120.0 . .
C35 C36 H36 120.0 . .
C42 C41 C46 119.4(3) . .
C42 C41 P2 122.3(3) . .
C46 C41 P2 118.0(3) . .
C41 C42 C43 119.9(5) . .
C41 C42 H42 120.1 . .
C43 C42 H42 120.1 . .
C44 C43 C42 120.0(5) . .
C44 C43 H43 120.0 . .
C42 C43 H43 120.0 . .
C43 C44 C45 120.0(4) . .
C43 C44 H44 120.0 . .
C45 C44 H44 120.0 . .
C46 C45 C44 119.8(5) . .
C46 C45 H45 120.1 . .
C44 C45 H45 120.1 . .
C45 C46 C41 120.9(4) . .
C45 C46 H46 119.6 . .
C41 C46 H46 119.6 . .

loop_
_geom_bond_atom_site_label_1
_geom_bond_atom_site_label_2
_geom_bond_distance
_geom_bond_site_symmetry_2
Pd1 C4 2.143(5) .
Pd1 C3 2.173(4) .
Pd1 C5 2.181(4) .
Pd1 P1 2.2745(10) .
Pd1 P2 2.2958(11) .
P1 C11 1.811(4) .
P1 C21 1.817(4) .
P1 C1 1.848(3) .
P2 C31 1.821(3) .
P2 C41 1.822(3) .
P2 C2 1.864(3) .
C1 C2 1.560(4) .
C1 C2 1.562(4) 7_556
C1 H1 0.9900 .
C2 C1 1.562(4) 7_556
C2 H2 0.9900 .
C3 C4 1.279(8) .
C3 H3A 0.9800 .
C3 H3B 0.9800 .
C4 C5 1.337(9) .
C4 H4A 0.9900 .
C5 H5A 0.9800 .
C5 H5B 0.9800 .
C11 C12 1.358(6) .
C11 C16 1.376(5) .
C12 C13 1.409(7) .
C12 H12 0.9400 .
C13 C14 1.334(10) .
C13 H13 0.9400 .
C14 C15 1.322(9) .
C14 H14 0.9400 .
C15 C16 1.353(7) .
C15 H15 0.9400 .
C16 H16 0.9400 .
C21 C22 1.379(6) .
C21 C26 1.397(6) .
C22 C23 1.381(7) .
C22 H22 0.9400 .
C23 C24 1.350(9) .
C23 H23 0.9400 .
C24 C25 1.365(10) .
C24 H24 0.9400 .
C25 C26 1.400(7) .
C25 H25 0.9400 .
C26 H26 0.9400 .
C31 C32 1.387(5) .
C31 C36 1.393(5) .
C32 C33 1.371(6) .
C32 H32 0.9400 .
C33 C34 1.379(7) .
C33 H33 0.9400 .
C34 C35 1.362(7) .
C34 H34 0.9400 .
C35 C36 1.398(6) .
C35 H35 0.9400 .
C36 H36 0.9400 .
C41 C42 1.386(5) .
C41 C46 1.386(5) .
C42 C43 1.390(6) .
C42 H42 0.9400 .
C43 C44 1.378(8) .
C43 H43 0.9400 .
C44 C45 1.388(8) .
C44 H44 0.9400 .
C45 C46 1.368(6) .
C45 H45 0.9400 .
C46 H46 0.9400 .
P3 F1A 1.518(8) .
P3 F1A 1.518(8) 7_566
P3 F2A 1.532(11) .
P3 F2A 1.532(11) 7_566
P3 F1 1.546(9) .
P3 F1 1.547(8) 7_566
P3 F2 1.565(10) .
P3 F2 1.565(10) 7_566
P3 F3 1.590(2) .
P3 F3 1.590(2) 7_566
F1 F2A 0.960(16) 7_566
F1 F1A 1.380(19) .
F1A F2 0.993(16) .
F2 F2A 1.38(2) .
F2A F1 0.960(16) 7_566
P4 F4A 1.424(8) .
P4 F7A 1.484(10) .
P4 F9 1.552(8) .
P4 F6 1.588(7) .
P4 F5 1.598(8) .
P4 F4 1.599(9) .
P4 F8 1.608(9) .
P4 F7 1.877(13) .
F4 F4A 0.690(12) .
F4A F5 1.632(13) .
F4A F8 1.638(13) .
F7 F9 1.07(2) .
F9 F9A 1.552(16) .
C6 Cl3 1.13(2) .
C6 Cl1 1.18(2) .
C6 Cl1 1.60(3) 2
C6 Cl2 1.65(3) .
C6 Cl2 1.91(4) 2
C6 C6 2.04(4) 2
Cl1 C6 1.60(3) 2
Cl1 Cl1 1.62(3) 2
Cl1 Cl2 1.90(3) 2
Cl1 Cl3 2.18(2) .
Cl1 Cl2 2.30(2) .
Cl2 Cl2 1.38(4) 2
Cl2 Cl3 1.87(3) .
Cl2 Cl1 1.90(3) 2
Cl2 C6 1.91(4) 2
Cl2 Cl3 2.30(3) 2
Cl3 Cl2 2.30(3) 2

loop_
_geom_torsion_atom_site_label_1
_geom_torsion_atom_site_label_2
_geom_torsion_atom_site_label_3
_geom_torsion_atom_site_label_4
_geom_torsion
_geom_torsion_site_symmetry_1
_geom_torsion_site_symmetry_4
C4 Pd1 P1 C11 -80.1(4) . .
C3 Pd1 P1 C11 -94.7(2) . .
P2 Pd1 P1 C11 84.71(13) . .
C4 Pd1 P1 C21 42.4(4) . .
C3 Pd1 P1 C21 27.9(2) . .
P2 Pd1 P1 C21 -152.78(13) . .
C4 Pd1 P1 C1 164.7(4) . .
C3 Pd1 P1 C1 150.16(18) . .
P2 Pd1 P1 C1 -30.49(10) . .
C4 Pd1 P2 C31 82.8(4) . .
C5 Pd1 P2 C31 98.66(19) . .
P1 Pd1 P2 C31 -80.60(12) . .
C4 Pd1 P2 C41 -42.8(4) . .
C5 Pd1 P2 C41 -26.93(19) . .
C4 Pd1 P2 C2 -165.1(4) . .
C5 Pd1 P2 C2 -149.26(18) . .
P1 Pd1 P2 C2 31.47(10) . .
C11 P1 C1 C2 -92.9(2) . .
C21 P1 C1 C2 154.3(2) . .
Pd1 P1 C1 C2 22.9(2) . .
C11 P1 C1 C2 166.0(2) . 7_556
C21 P1 C1 C2 53.1(2) . 7_556
Pd1 P1 C1 C2 -78.3(2) . 7_556
C2 C1 C2 C1 0.0 7_556 7_556
P1 C1 C2 C1 -115.5(2) . 7_556
C2 C1 C2 P2 118.0(2) 7_556 .
P1 C1 C2 P2 2.5(3) . .
C31 P2 C2 C1 91.3(2) . .
C41 P2 C2 C1 -155.4(2) . .
Pd1 P2 C2 C1 -26.4(2) . .
C31 P2 C2 C1 -166.7(2) . 7_556
C41 P2 C2 C1 -53.4(2) . 7_556
Pd1 P2 C2 C1 75.7(2) . 7_556
C5 Pd1 C3 C4 -17.9(5) . .
P1 Pd1 C3 C4 161.5(5) . .
Pd1 C3 C4 C5 42.8(8) . .
C5 Pd1 C4 C3 151.0(8) . .
P1 Pd1 C4 C3 -25.8(7) . .
P2 Pd1 C4 C3 177.6(3) . .
C3 Pd1 C4 C5 -151.0(8) . .
P1 Pd1 C4 C5 -176.8(3) . .
P2 Pd1 C4 C5 26.6(7) . .
C3 C4 C5 Pd1 -42.9(8) . .
C3 Pd1 C5 C4 17.2(5) . .
P2 Pd1 C5 C4 -162.2(4) . .
C21 P1 C11 C12 108.4(5) . .
C1 P1 C11 C12 -4.5(5) . .
Pd1 P1 C11 C12 -120.0(4) . .
C21 P1 C11 C16 -79.5(3) . .
C1 P1 C11 C16 167.7(3) . .
Pd1 P1 C11 C16 52.1(3) . .
C16 C11 C12 C13 0.9(9) . .
P1 C11 C12 C13 173.1(5) . .
C11 C12 C13 C14 1.9(12) . .
C12 C13 C14 C15 -2.1(13) . .
C13 C14 C15 C16 -0.4(11) . .
C14 C15 C16 C11 3.4(8) . .
C12 C11 C16 C15 -3.6(7) . .
P1 C11 C16 C15 -176.2(4) . .
C11 P1 C21 C22 -25.8(3) . .
C1 P1 C21 C22 87.8(3) . .
Pd1 P1 C21 C22 -149.2(2) . .
C11 P1 C21 C26 153.0(3) . .
C1 P1 C21 C26 -93.5(3) . .
Pd1 P1 C21 C26 29.6(3) . .
C26 C21 C22 C23 -0.6(5) . .
P1 C21 C22 C23 178.2(3) . .
C21 C22 C23 C24 1.5(7) . .
C22 C23 C24 C25 -0.8(8) . .
C23 C24 C25 C26 -0.8(9) . .
C22 C21 C26 C25 -1.0(6) . .
P1 C21 C26 C25 -179.8(3) . .
C24 C25 C26 C21 1.7(7) . .
C41 P2 C31 C32 108.7(3) . .
C2 P2 C31 C32 -137.4(3) . .
Pd1 P2 C31 C32 -23.2(3) . .
C41 P2 C31 C36 -74.3(3) . .
C2 P2 C31 C36 39.6(3) . .
Pd1 P2 C31 C36 153.8(3) . .
C36 C31 C32 C33 0.0(5) . .
P2 C31 C32 C33 177.1(3) . .
C31 C32 C33 C34 -0.7(6) . .
C32 C33 C34 C35 1.0(7) . .
C33 C34 C35 C36 -0.5(8) . .
C32 C31 C36 C35 0.5(6) . .
P2 C31 C36 C35 -176.5(3) . .
C34 C35 C36 C31 -0.2(7) . .
C31 P2 C41 C42 12.1(3) . .
C2 P2 C41 C42 -98.6(3) . .
Pd1 P2 C41 C42 139.7(3) . .
C31 P2 C41 C46 -161.6(3) . .
C2 P2 C41 C46 87.6(3) . .
Pd1 P2 C41 C46 -34.0(3) . .
C46 C41 C42 C43 -0.2(5) . .
P2 C41 C42 C43 -173.9(3) . .
C41 C42 C43 C44 -0.6(6) . .
C42 C43 C44 C45 0.1(7) . .
C43 C44 C45 C46 1.2(7) . .
C44 C45 C46 C41 -2.1(6) . .
C42 C41 C46 C45 1.6(5) . .
P2 C41 C46 C45 175.5(3) . .
